data_4334975
loop_
_publ_author_name
'Joaqu\'in Al\'os'
'Tamara Bola\~no'
'Miguel A. Esteruelas'
'Montserrat Oliv\'an'
'Enrique O\~nate'
'Marta Valencia'

_publ_contact_author
;
  Dr. Enrique O\~nate 
  Departamento de Qu\'imica Inorg\'anica - ISQCH
  Facultad de Ciencias
  Universidad de Zaragoza - CSIC
  50009 Zaragoza, Spain
;
_publ_contact_author_email enriqueo@unizar.es
_publ_section_title
;
 POP-Pincer Osmium-Polyhydrides: Head-to-Head (Z)-Dimerization of Terminal
 Alkynes
;
_journal_name_full 'Inorganic Chemistry'
_journal_page_first 6199
_journal_page_last 6213
_journal_paper_doi 10.1021/ic400730a
_journal_volume 52
_journal_year 2013
_chemical_formula_sum 'C30 H46 F3 N O4 Os P2 S'
_chemical_formula_weight 825.88
_chemical_name_systematic
; 
 ? 
;
_space_group_IT_number 14
_symmetry_cell_setting monoclinic
_symmetry_space_group_name_Hall '-P 2yn'
_symmetry_space_group_name_H-M 'P 1 21/n 1'
_atom_sites_solution_hydrogens geom
_atom_sites_solution_primary direct
_atom_sites_solution_secondary difmap
_audit_creation_method SHELXL-97
_cell_angle_alpha 90.00
_cell_angle_beta 112.1100(10)
_cell_angle_gamma 90.00
_cell_formula_units_Z 4
_cell_length_a 12.7693(8)
_cell_length_b 22.3242(15)
_cell_length_c 12.9072(9)
_cell_measurement_reflns_used 8046
_cell_measurement_temperature 150(2)
_cell_measurement_theta_max 29
_cell_measurement_theta_min 2
_cell_volume 3408.8(4)
_computing_cell_refinement 'SAINT+ v. 6.02 (Bruker AXS, 1999)'
_computing_data_collection 'SMART v. 5.625 (Bruker AXS, 2000)'
_computing_data_reduction 'SAINT+ v. 6.02 (Bruker AXS, 1999)'
_computing_molecular_graphics 'XP, SHELXTL v. 6.1 (Bruker, 2000)'
_computing_publication_material 'XCIF, SHELXTL v. 6.1 (Bruker, 2000)'
_computing_structure_refinement 'SHELXL-97 (Sheldrick, 1997)'
_computing_structure_solution 'SHELXS-97 (Sheldrick, 1990)'
_diffrn_ambient_temperature 150(2)
_diffrn_detector_area_resol_mean 8.26
_diffrn_measured_fraction_theta_full 0.986
_diffrn_measured_fraction_theta_max 0.918
_diffrn_measurement_device_type 'Bruker SMART APEX CCD system'
_diffrn_measurement_method '\w rotations with narrow frames'
_diffrn_radiation_monochromator graphite
_diffrn_radiation_source 'normal-focus sealed tube'
_diffrn_radiation_type MoK\a
_diffrn_radiation_wavelength 0.71073
_diffrn_reflns_av_R_equivalents 0.0410
_diffrn_reflns_av_sigmaI/netI 0.0445
_diffrn_reflns_limit_h_max 15
_diffrn_reflns_limit_h_min -16
_diffrn_reflns_limit_k_max 29
_diffrn_reflns_limit_k_min -28
_diffrn_reflns_limit_l_max 17
_diffrn_reflns_limit_l_min -13
_diffrn_reflns_number 27839
_diffrn_reflns_theta_full 27.50
_diffrn_reflns_theta_max 28.58
_diffrn_reflns_theta_min 1.82
_diffrn_standards_decay_% 0
_exptl_absorpt_coefficient_mu 3.946
_exptl_absorpt_correction_T_max 0.862
_exptl_absorpt_correction_T_min 0.600
_exptl_absorpt_correction_type multi-scan
_exptl_absorpt_process_details
;
 Absorption correction performed with SADABS program. This is based on the
method of Blessing: Blessing, R. H., Acta Crystallogr., Sect. A 1995, 51, 33.
;
_exptl_crystal_colour colorless
_exptl_crystal_density_diffrn 1.609
_exptl_crystal_description 'irregular block'
_exptl_crystal_F_000 1656
_exptl_crystal_size_max 0.30
_exptl_crystal_size_mid 0.04
_exptl_crystal_size_min 0.03
_refine_diff_density_max 1.221
_refine_diff_density_min -0.655
_refine_diff_density_rms 0.132
_refine_ls_extinction_method none
_refine_ls_goodness_of_fit_ref 1.060
_refine_ls_hydrogen_treatment mixed
_refine_ls_matrix_type full
_refine_ls_number_parameters 399
_refine_ls_number_reflns 7993
_refine_ls_number_restraints 3
_refine_ls_restrained_S_all 1.060
_refine_ls_R_factor_all 0.0485
_refine_ls_R_factor_gt 0.0360
_refine_ls_shift/su_max 0.002
_refine_ls_shift/su_mean 0.000
_refine_ls_structure_factor_coef Fsqd
_refine_ls_weighting_details 'calc w=1/[\s^2^(Fo^2^)+(0.0293P)^2^+4.7904P] where P=(Fo^2^+2Fc^2^)/3'
_refine_ls_weighting_scheme calc
_refine_ls_wR_factor_gt 0.0718
_refine_ls_wR_factor_ref 0.0778
_reflns_number_gt 6637
_reflns_number_total 7993
_reflns_threshold_expression >2sigma(I)
_cod_data_source_file ic400730a_si_002_1.cif
_cod_data_source_block enrique115
_cod_database_code 4334975

loop_
_symmetry_equiv_pos_as_xyz
'x, y, z'
'-x+1/2, y+1/2, -z+1/2'
'-x, -y, -z'
'x-1/2, -y-1/2, z-1/2'

loop_
_atom_site_label
_atom_site_type_symbol
_atom_site_fract_x
_atom_site_fract_y
_atom_site_fract_z
_atom_site_U_iso_or_equiv
_atom_site_adp_type
_atom_site_occupancy
_atom_site_symmetry_multiplicity
_atom_site_calc_flag
_atom_site_refinement_flags
Os Os 1.029319(14) 0.810589(7) 1.065403(14) 0.01893(5) Uani 1 1 d D
H01 H 1.110(3) 0.7635(15) 1.149(3) 0.023 Uiso 1 1 d D
H02 H 1.134(2) 0.8193(19) 1.178(2) 0.023 Uiso 1 1 d D
H03 H 1.071(3) 0.8771(8) 1.097(3) 0.023 Uiso 1 1 d D
P1 P 0.91275(9) 0.82796(5) 1.16141(9) 0.0201(2) Uani 1 1 d .
P2 P 1.12045(9) 0.82225(5) 0.94259(9) 0.0204(2) Uani 1 1 d .
S1 S 0.65194(10) -0.03714(5) 0.33655(10) 0.0287(3) Uani 1 1 d .
F1 F 0.7736(4) 0.0247(2) 0.2532(4) 0.0928(15) Uani 1 1 d .
F2 F 0.6756(4) 0.07797(16) 0.3218(5) 0.1109(18) Uani 1 1 d .
F3 F 0.8237(4) 0.0330(2) 0.4289(5) 0.116(2) Uani 1 1 d .
N1 N 0.9488(3) 0.72981(16) 0.9906(3) 0.0237(8) Uani 1 1 d .
O1 O 0.8898(2) 0.85438(12) 0.9281(2) 0.0201(6) Uani 1 1 d .
O2 O 0.6145(4) -0.0248(2) 0.4260(3) 0.0691(14) Uani 1 1 d .
O3 O 0.7331(3) -0.08430(15) 0.3579(3) 0.0401(9) Uani 1 1 d .
O4 O 0.5647(3) -0.03707(17) 0.2274(3) 0.0449(10) Uani 1 1 d .
C1 C 0.7970(3) 0.87826(17) 0.9495(4) 0.0195(8) Uani 1 1 d .
C2 C 0.7977(4) 0.86926(18) 1.0564(4) 0.0217(9) Uani 1 1 d .
C3 C 0.7073(4) 0.89139(19) 1.0802(4) 0.0265(10) Uani 1 1 d .
H3 H 0.7067 0.8866 1.1531 0.032 Uiso 1 1 calc R
C4 C 0.6179(4) 0.9204(2) 0.9983(4) 0.0272(10) Uani 1 1 d .
H4 H 0.5555 0.9345 1.0144 0.033 Uiso 1 1 calc R
C5 C 0.6207(4) 0.9286(2) 0.8944(4) 0.0275(10) Uani 1 1 d .
H5 H 0.5595 0.9488 0.8393 0.033 Uiso 1 1 calc R
C6 C 0.7099(3) 0.90839(18) 0.8659(4) 0.0204(8) Uani 1 1 d .
C7 C 0.7099(3) 0.91985(18) 0.7502(3) 0.0209(9) Uani 1 1 d .
C8 C 0.6923(4) 0.98690(19) 0.7225(4) 0.0284(10) Uani 1 1 d .
H8A H 0.6230 1.0004 0.7311 0.043 Uiso 1 1 calc R
H8B H 0.6857 0.9936 0.6453 0.043 Uiso 1 1 calc R
H8C H 0.7569 1.0095 0.7736 0.043 Uiso 1 1 calc R
C9 C 0.6125(4) 0.8844(2) 0.6640(4) 0.0310(11) Uani 1 1 d .
H9A H 0.6237 0.8415 0.6804 0.047 Uiso 1 1 calc R
H9B H 0.6111 0.8921 0.5887 0.047 Uiso 1 1 calc R
H9C H 0.5405 0.8970 0.6679 0.047 Uiso 1 1 calc R
C10 C 0.8209(4) 0.90023(18) 0.7430(4) 0.0217(9) Uani 1 1 d .
C11 C 0.9051(4) 0.87081(17) 0.8285(3) 0.0193(8) Uani 1 1 d .
C12 C 1.0087(4) 0.85559(18) 0.8225(4) 0.0213(9) Uani 1 1 d .
C13 C 1.0244(4) 0.86877(19) 0.7241(4) 0.0256(9) Uani 1 1 d .
H13 H 1.0939 0.8587 0.7174 0.031 Uiso 1 1 calc R
C14 C 0.9401(4) 0.89625(19) 0.6358(4) 0.0280(10) Uani 1 1 d .
H14 H 0.9510 0.9042 0.5682 0.034 Uiso 1 1 calc R
C15 C 0.8410(4) 0.91194(19) 0.6463(4) 0.0263(10) Uani 1 1 d .
H15 H 0.7841 0.9314 0.5856 0.032 Uiso 1 1 calc R
C16 C 0.9580(4) 0.87878(19) 1.2834(4) 0.0248(9) Uani 1 1 d .
H16 H 0.8896 0.8883 1.3004 0.030 Uiso 1 1 calc R
C17 C 1.0440(4) 0.8492(2) 1.3872(4) 0.0404(13) Uani 1 1 d .
H17A H 1.1039 0.8306 1.3680 0.061 Uiso 1 1 calc R
H17B H 1.0064 0.8185 1.4150 0.061 Uiso 1 1 calc R
H17C H 1.0771 0.8796 1.4452 0.061 Uiso 1 1 calc R
C18 C 1.0034(5) 0.9379(2) 1.2580(4) 0.0393(12) Uani 1 1 d .
H18A H 1.0149 0.9660 1.3196 0.059 Uiso 1 1 calc R
H18B H 0.9490 0.9548 1.1885 0.059 Uiso 1 1 calc R
H18C H 1.0755 0.9308 1.2496 0.059 Uiso 1 1 calc R
C19 C 0.8391(4) 0.76692(19) 1.2053(4) 0.0273(10) Uani 1 1 d .
H19 H 0.8099 0.7841 1.2608 0.033 Uiso 1 1 calc R
C20 C 0.9238(5) 0.7171(2) 1.2642(5) 0.0396(13) Uani 1 1 d .
H20A H 0.8867 0.6873 1.2945 0.059 Uiso 1 1 calc R
H20B H 0.9882 0.7345 1.3253 0.059 Uiso 1 1 calc R
H20C H 0.9504 0.6979 1.2104 0.059 Uiso 1 1 calc R
C21 C 0.7388(4) 0.7413(2) 1.1087(4) 0.0364(12) Uani 1 1 d .
H21A H 0.7629 0.7298 1.0478 0.055 Uiso 1 1 calc R
H21B H 0.6791 0.7716 1.0817 0.055 Uiso 1 1 calc R
H21C H 0.7098 0.7060 1.1343 0.055 Uiso 1 1 calc R
C22 C 1.2327(4) 0.8800(2) 0.9726(4) 0.0317(11) Uani 1 1 d .
H22 H 1.2587 0.8800 0.9086 0.038 Uiso 1 1 calc R
C23 C 1.3350(5) 0.8658(3) 1.0784(6) 0.070(2) Uani 1 1 d .
H23A H 1.3884 0.8994 1.0957 0.105 Uiso 1 1 calc R
H23B H 1.3721 0.8295 1.0666 0.105 Uiso 1 1 calc R
H23C H 1.3104 0.8596 1.1409 0.105 Uiso 1 1 calc R
C24 C 1.1871(5) 0.9422(2) 0.9795(5) 0.0480(15) Uani 1 1 d .
H24A H 1.1614 0.9437 1.0420 0.072 Uiso 1 1 calc R
H24B H 1.1235 0.9511 0.9096 0.072 Uiso 1 1 calc R
H24C H 1.2470 0.9719 0.9912 0.072 Uiso 1 1 calc R
C25 C 1.1745(4) 0.75954(19) 0.8835(4) 0.0259(10) Uani 1 1 d .
H25 H 1.2211 0.7771 0.8438 0.031 Uiso 1 1 calc R
C26 C 1.0818(4) 0.7220(2) 0.7994(5) 0.0405(13) Uani 1 1 d .
H26A H 1.1160 0.6907 0.7692 0.061 Uiso 1 1 calc R
H26B H 1.0341 0.7477 0.7383 0.061 Uiso 1 1 calc R
H26C H 1.0356 0.7035 0.8364 0.061 Uiso 1 1 calc R
C27 C 1.2517(6) 0.7198(3) 0.9771(5) 0.0584(18) Uani 1 1 d .
H27A H 1.2091 0.7034 1.0198 0.088 Uiso 1 1 calc R
H27B H 1.3154 0.7436 1.0267 0.088 Uiso 1 1 calc R
H27C H 1.2803 0.6869 0.9448 0.088 Uiso 1 1 calc R
C28 C 0.9125(4) 0.6840(2) 0.9554(4) 0.0267(10) Uani 1 1 d .
C29 C 0.8717(5) 0.6250(2) 0.9111(4) 0.0410(13) Uani 1 1 d .
H29A H 0.8086 0.6291 0.8389 0.062 Uiso 1 1 calc R
H29B H 0.8460 0.6036 0.9635 0.062 Uiso 1 1 calc R
H29C H 0.9329 0.6023 0.9009 0.062 Uiso 1 1 calc R
C30 C 0.7348(6) 0.0279(3) 0.3347(6) 0.0563(17) Uani 1 1 d .

loop_
_atom_site_aniso_label
_atom_site_aniso_U_11
_atom_site_aniso_U_22
_atom_site_aniso_U_33
_atom_site_aniso_U_23
_atom_site_aniso_U_13
_atom_site_aniso_U_12
Os 0.01990(9) 0.01877(8) 0.01935(9) 0.00063(7) 0.00878(6) 0.00094(7)
P1 0.0214(5) 0.0196(5) 0.0208(6) 0.0001(4) 0.0098(4) -0.0008(4)
P2 0.0199(5) 0.0210(5) 0.0216(6) 0.0001(4) 0.0093(4) 0.0010(4)
S1 0.0270(6) 0.0346(6) 0.0259(6) 0.0047(5) 0.0116(5) 0.0051(5)
F1 0.095(3) 0.076(3) 0.134(4) 0.034(3) 0.074(3) -0.014(2)
F2 0.124(4) 0.024(2) 0.176(5) -0.001(3) 0.047(4) 0.014(2)
F3 0.077(3) 0.090(4) 0.135(4) -0.044(3) -0.013(3) -0.031(3)
N1 0.0243(19) 0.0256(19) 0.023(2) 0.0004(15) 0.0106(16) 0.0000(15)
O1 0.0224(15) 0.0234(14) 0.0179(15) 0.0030(11) 0.0114(12) 0.0065(12)
O2 0.059(3) 0.121(4) 0.038(2) 0.021(3) 0.031(2) 0.038(3)
O3 0.040(2) 0.0312(18) 0.050(2) 0.0118(16) 0.0189(18) 0.0108(15)
O4 0.032(2) 0.057(2) 0.036(2) -0.0034(18) 0.0031(17) 0.0055(17)
C1 0.018(2) 0.0163(19) 0.025(2) -0.0022(16) 0.0098(17) -0.0016(15)
C2 0.021(2) 0.022(2) 0.024(2) -0.0015(17) 0.0100(18) -0.0004(16)
C3 0.029(2) 0.027(2) 0.028(2) 0.0017(18) 0.017(2) 0.0038(18)
C4 0.020(2) 0.032(2) 0.033(3) 0.0020(19) 0.0137(19) 0.0067(18)
C5 0.022(2) 0.032(2) 0.029(2) 0.0051(19) 0.0091(19) 0.0047(18)
C6 0.022(2) 0.0193(19) 0.022(2) 0.0001(16) 0.0110(18) -0.0018(16)
C7 0.022(2) 0.021(2) 0.019(2) -0.0010(16) 0.0064(17) -0.0004(16)
C8 0.036(3) 0.024(2) 0.030(3) 0.0036(18) 0.018(2) 0.0053(19)
C9 0.024(2) 0.037(3) 0.029(3) -0.005(2) 0.006(2) -0.0028(19)
C10 0.023(2) 0.020(2) 0.021(2) -0.0029(16) 0.0074(18) 0.0005(16)
C11 0.025(2) 0.0184(19) 0.016(2) 0.0008(15) 0.0094(17) -0.0038(16)
C12 0.023(2) 0.021(2) 0.020(2) 0.0009(16) 0.0084(18) 0.0014(17)
C13 0.027(2) 0.029(2) 0.027(2) -0.0024(18) 0.018(2) 0.0006(18)
C14 0.037(3) 0.027(2) 0.022(2) 0.0040(18) 0.013(2) -0.0015(19)
C15 0.027(2) 0.026(2) 0.024(2) 0.0046(18) 0.0077(19) 0.0015(18)
C16 0.027(2) 0.028(2) 0.022(2) -0.0037(17) 0.0111(19) 0.0006(18)
C17 0.041(3) 0.045(3) 0.028(3) -0.008(2) 0.004(2) -0.001(2)
C18 0.047(3) 0.027(2) 0.044(3) -0.010(2) 0.018(3) -0.007(2)
C19 0.035(3) 0.023(2) 0.032(3) -0.0005(18) 0.021(2) -0.0023(19)
C20 0.047(3) 0.028(3) 0.049(3) 0.011(2) 0.025(3) 0.002(2)
C21 0.037(3) 0.037(3) 0.041(3) -0.002(2) 0.021(2) -0.013(2)
C22 0.029(2) 0.040(3) 0.031(3) -0.003(2) 0.016(2) -0.015(2)
C23 0.036(3) 0.074(5) 0.074(5) 0.016(4) -0.010(3) -0.019(3)
C24 0.066(4) 0.028(3) 0.056(4) -0.009(2) 0.030(3) -0.018(3)
C25 0.027(2) 0.027(2) 0.029(2) 0.0029(18) 0.017(2) 0.0048(18)
C26 0.044(3) 0.033(3) 0.052(3) -0.018(2) 0.026(3) -0.004(2)
C27 0.079(5) 0.047(3) 0.043(4) 0.003(3) 0.016(3) 0.038(3)
C28 0.028(2) 0.028(2) 0.025(2) -0.0003(18) 0.0107(19) 0.0003(19)
C29 0.045(3) 0.030(3) 0.040(3) -0.009(2) 0.007(3) -0.007(2)
C30 0.053(4) 0.029(3) 0.075(5) -0.003(3) 0.011(4) -0.004(3)

loop_
_atom_type_symbol
_atom_type_description
_atom_type_scat_dispersion_real
_atom_type_scat_dispersion_imag
_atom_type_scat_source
C C 0.0033 0.0016 'International Tables Vol C Tables 4.2.6.8 and 6.1.1.4'
H H 0.0000 0.0000 'International Tables Vol C Tables 4.2.6.8 and 6.1.1.4'
O O 0.0106 0.0060 'International Tables Vol C Tables 4.2.6.8 and 6.1.1.4'
F F 0.0171 0.0103 'International Tables Vol C Tables 4.2.6.8 and 6.1.1.4'
P P 0.1023 0.0942 'International Tables Vol C Tables 4.2.6.8 and 6.1.1.4'
S S 0.1246 0.1234 'International Tables Vol C Tables 4.2.6.8 and 6.1.1.4'
Os Os -1.2165 7.6030 'International Tables Vol C Tables 4.2.6.8 and 6.1.1.4'
N N 0.0061 0.0033 'International Tables Vol C Tables 4.2.6.8 and 6.1.1.4'

loop_
_geom_angle_atom_site_label_1
_geom_angle_atom_site_label_2
_geom_angle_atom_site_label_3
_geom_angle
N1 Os O1 84.54(12)
N1 Os P1 95.01(10)
O1 Os P1 82.40(8)
N1 Os P2 93.84(10)
O1 Os P2 82.07(8)
P1 Os P2 161.29(4)
N1 Os H01 79.9(16)
O1 Os H01 164.4(16)
P1 Os H01 97.5(16)
P2 Os H01 100.3(16)
N1 Os H02 128.5(15)
O1 Os H02 146.5(15)
P1 Os H02 88.6(16)
P2 Os H02 98.7(16)
H01 Os H02 48.8(19)
N1 Os H03 167.7(16)
O1 Os H03 83.3(16)
P1 Os H03 85.6(15)
P2 Os H03 82.3(15)
H01 Os H03 112(2)
H02 Os H03 64(2)
C2 P1 C16 103.2(2)
C2 P1 C19 103.7(2)
C16 P1 C19 102.8(2)
C2 P1 Os 100.85(14)
C16 P1 Os 120.29(15)
C19 P1 Os 122.98(15)
C12 P2 C25 104.6(2)
C12 P2 C22 100.9(2)
C25 P2 C22 103.5(2)
C12 P2 Os 101.21(14)
C25 P2 Os 124.16(15)
C22 P2 Os 118.97(16)
O4 S1 O3 115.5(2)
O4 S1 O2 114.9(2)
O3 S1 O2 115.1(2)
O4 S1 C30 103.3(3)
O3 S1 C30 102.0(3)
O2 S1 C30 103.4(3)
C28 N1 Os 174.8(4)
C1 O1 C11 119.3(3)
C1 O1 Os 119.3(2)
C11 O1 Os 119.8(2)
C2 C1 C6 122.8(4)
C2 C1 O1 116.4(4)
C6 C1 O1 120.7(4)
C1 C2 C3 118.1(4)
C1 C2 P1 120.7(3)
C3 C2 P1 121.2(3)
C4 C3 C2 120.7(4)
C4 C3 H3 119.7
C2 C3 H3 119.7
C5 C4 C3 119.4(4)
C5 C4 H4 120.3
C3 C4 H4 120.3
C4 C5 C6 122.7(4)
C4 C5 H5 118.6
C6 C5 H5 118.6
C5 C6 C1 116.3(4)
C5 C6 C7 120.5(4)
C1 C6 C7 123.2(4)
C6 C7 C10 111.0(3)
C6 C7 C8 109.8(3)
C10 C7 C8 109.0(3)
C6 C7 C9 109.0(4)
C10 C7 C9 109.1(3)
C8 C7 C9 109.0(4)
C7 C8 H8A 109.5
C7 C8 H8B 109.5
H8A C8 H8B 109.5
C7 C8 H8C 109.5
H8A C8 H8C 109.5
H8B C8 H8C 109.5
C7 C9 H9A 109.5
C7 C9 H9B 109.5
H9A C9 H9B 109.5
C7 C9 H9C 109.5
H9A C9 H9C 109.5
H9B C9 H9C 109.5
C11 C10 C15 117.1(4)
C11 C10 C7 123.4(4)
C15 C10 C7 119.5(4)
C10 C11 C12 122.6(4)
C10 C11 O1 121.0(4)
C12 C11 O1 116.3(4)
C13 C12 C11 117.7(4)
C13 C12 P2 121.8(3)
C11 C12 P2 120.4(3)
C14 C13 C12 120.8(4)
C14 C13 H13 119.6
C12 C13 H13 119.6
C15 C14 C13 119.6(4)
C15 C14 H14 120.2
C13 C14 H14 120.2
C14 C15 C10 122.0(4)
C14 C15 H15 119.0
C10 C15 H15 119.0
C18 C16 C17 110.8(4)
C18 C16 P1 111.7(3)
C17 C16 P1 111.9(3)
C18 C16 H16 107.4
C17 C16 H16 107.4
P1 C16 H16 107.4
C16 C17 H17A 109.5
C16 C17 H17B 109.5
H17A C17 H17B 109.5
C16 C17 H17C 109.5
H17A C17 H17C 109.5
H17B C17 H17C 109.5
C16 C18 H18A 109.5
C16 C18 H18B 109.5
H18A C18 H18B 109.5
C16 C18 H18C 109.5
H18A C18 H18C 109.5
H18B C18 H18C 109.5
C21 C19 C20 110.6(4)
C21 C19 P1 113.0(3)
C20 C19 P1 109.7(3)
C21 C19 H19 107.8
C20 C19 H19 107.8
P1 C19 H19 107.8
C19 C20 H20A 109.5
C19 C20 H20B 109.5
H20A C20 H20B 109.5
C19 C20 H20C 109.5
H20A C20 H20C 109.5
H20B C20 H20C 109.5
C19 C21 H21A 109.5
C19 C21 H21B 109.5
H21A C21 H21B 109.5
C19 C21 H21C 109.5
H21A C21 H21C 109.5
H21B C21 H21C 109.5
C24 C22 C23 110.7(5)
C24 C22 P2 111.3(3)
C23 C22 P2 112.2(4)
C24 C22 H22 107.5
C23 C22 H22 107.5
P2 C22 H22 107.5
C22 C23 H23A 109.5
C22 C23 H23B 109.5
H23A C23 H23B 109.5
C22 C23 H23C 109.5
H23A C23 H23C 109.5
H23B C23 H23C 109.5
C22 C24 H24A 109.5
C22 C24 H24B 109.5
H24A C24 H24B 109.5
C22 C24 H24C 109.5
H24A C24 H24C 109.5
H24B C24 H24C 109.5
C26 C25 C27 110.1(4)
C26 C25 P2 113.6(3)
C27 C25 P2 110.2(3)
C26 C25 H25 107.6
C27 C25 H25 107.6
P2 C25 H25 107.6
C25 C26 H26A 109.5
C25 C26 H26B 109.5
H26A C26 H26B 109.5
C25 C26 H26C 109.5
H26A C26 H26C 109.5
H26B C26 H26C 109.5
C25 C27 H27A 109.5
C25 C27 H27B 109.5
H27A C27 H27B 109.5
C25 C27 H27C 109.5
H27A C27 H27C 109.5
H27B C27 H27C 109.5
N1 C28 C29 177.4(5)
C28 C29 H29A 109.5
C28 C29 H29B 109.5
H29A C29 H29B 109.5
C28 C29 H29C 109.5
H29A C29 H29C 109.5
H29B C29 H29C 109.5
F3 C30 F1 106.8(6)
F3 C30 F2 107.2(6)
F1 C30 F2 108.2(6)
F3 C30 S1 111.3(5)
F1 C30 S1 111.4(4)
F2 C30 S1 111.8(5)

loop_
_geom_bond_atom_site_label_1
_geom_bond_atom_site_label_2
_geom_bond_distance
Os N1 2.120(4)
Os O1 2.212(3)
Os P1 2.3001(11)
Os P2 2.3072(12)
Os H01 1.579(10)
Os H02 1.576(10)
Os H03 1.578(10)
P1 C2 1.829(4)
P1 C16 1.848(4)
P1 C19 1.861(4)
P2 C12 1.824(4)
P2 C25 1.848(4)
P2 C22 1.856(5)
S1 O4 1.429(4)
S1 O3 1.430(3)
S1 O2 1.433(4)
S1 C30 1.802(6)
F1 C30 1.322(8)
F2 C30 1.325(7)
F3 C30 1.319(7)
N1 C28 1.143(5)
O1 C1 1.418(5)
O1 C11 1.419(5)
C1 C2 1.391(6)
C1 C6 1.397(6)
C2 C3 1.392(6)
C3 C4 1.389(6)
C3 H3 0.9500
C4 C5 1.367(6)
C4 H4 0.9500
C5 C6 1.396(6)
C5 H5 0.9500
C6 C7 1.515(6)
C7 C10 1.519(6)
C7 C8 1.536(6)
C7 C9 1.540(6)
C8 H8A 0.9800
C8 H8B 0.9800
C8 H8C 0.9800
C9 H9A 0.9800
C9 H9B 0.9800
C9 H9C 0.9800
C10 C11 1.382(6)
C10 C15 1.390(6)
C11 C12 1.397(6)
C12 C13 1.390(6)
C13 C14 1.382(6)
C13 H13 0.9500
C14 C15 1.368(6)
C14 H14 0.9500
C15 H15 0.9500
C16 C18 1.526(6)
C16 C17 1.527(6)
C16 H16 1.0000
C17 H17A 0.9800
C17 H17B 0.9800
C17 H17C 0.9800
C18 H18A 0.9800
C18 H18B 0.9800
C18 H18C 0.9800
C19 C21 1.524(6)
C19 C20 1.538(6)
C19 H19 1.0000
C20 H20A 0.9800
C20 H20B 0.9800
C20 H20C 0.9800
C21 H21A 0.9800
C21 H21B 0.9800
C21 H21C 0.9800
C22 C24 1.521(7)
C22 C23 1.526(7)
C22 H22 1.0000
C23 H23A 0.9800
C23 H23B 0.9800
C23 H23C 0.9800
C24 H24A 0.9800
C24 H24B 0.9800
C24 H24C 0.9800
C25 C26 1.521(6)
C25 C27 1.523(7)
C25 H25 1.0000
C26 H26A 0.9800
C26 H26B 0.9800
C26 H26C 0.9800
C27 H27A 0.9800
C27 H27B 0.9800
C27 H27C 0.9800
C28 C29 1.454(6)
C29 H29A 0.9800
C29 H29B 0.9800
C29 H29C 0.9800
